data_1515021
loop_
_publ_author_name
'Corbett, Michael T.'
'Xu, Qihai'
'Johnson, Jeffrey S.'

_publ_section_title
;
 Trisubstituted 2-Trifluoromethyl Pyrrolidines via Catalytic Asymmetric
 Michael Addition/Reductive Cyclization.
;
_journal_issue 9
_journal_name_full 'Organic letters'
_journal_page_first 2362
_journal_page_last 2365
_journal_paper_doi 10.1021/ol500679w
_journal_volume 16
_journal_year 2014
_chemical_absolute_configuration ad
_chemical_formula_moiety 'C17 H15 Br F3 N O3'
_chemical_formula_sum 'C17 H15 Br F3 N O3'
_chemical_formula_weight 418.21
_chemical_name_systematic
;
 ? 
;
_space_group_crystal_system monoclinic
_space_group_IT_number 4
_space_group_name_Hall 'P 2yb'
_space_group_name_H-M_alt 'P 1 21 1'
_symmetry_space_group_name_Hall 'P 2yb'
_symmetry_space_group_name_H-M 'P 1 21 1'
_atom_sites_solution_hydrogens geom
_atom_sites_solution_primary iterative
_atom_sites_solution_secondary difmap
_audit_creation_date 2013-11-06
_audit_creation_method
;
Olex2 1.2
(compiled 2013.09.17 svn.r2790 for OlexSys, GUI svn.r4601)
;
_cell_angle_alpha 90.00
_cell_angle_beta 107.5626(17)
_cell_angle_gamma 90.00
_cell_formula_units_Z 2
_cell_length_a 9.0685(4)
_cell_length_b 9.5467(4)
_cell_length_c 10.5065(5)
_cell_measurement_reflns_used 9782
_cell_measurement_temperature 100(2)
_cell_measurement_theta_max 70.10
_cell_measurement_theta_min 4.41
_cell_volume 867.19(7)
_computing_molecular_graphics
;
O. V. Dolomanov, L. J. Bourhis, R. J. Gildea, J. A. K. Howard and H. Puschmann,
OLEX2: a complete structure solution, refinement and analysis program.
J. Appl. Cryst. (2009). 42, 339-341.
;
_computing_publication_material
;
O. V. Dolomanov, L. J. Bourhis, R. J. Gildea, J. A. K. Howard and H. Puschmann,
OLEX2: a complete structure solution, refinement and analysis program.
J. Appl. Cryst. (2009). 42, 339-341.
;
_computing_structure_refinement
;
SHELX, G.M. Sheldrick, Acta Cryst.
(2008). A64, 112-122
;
_computing_structure_solution
'L.J. Bourhis, O.V. Dolomanov, R.J. Gildea, J.A.K. Howard, H. Puschmann, in preparation (2013)'
_diffrn_ambient_temperature 100.15
_diffrn_measured_fraction_theta_full 0.981
_diffrn_measured_fraction_theta_max 0.981
_diffrn_measurement_device_type 'Bruker APEX-II CCD'
_diffrn_measurement_method '\f and \w scans'
_diffrn_radiation_monochromator graphite
_diffrn_radiation_type CuK\a
_diffrn_radiation_wavelength 1.54178
_diffrn_reflns_av_R_equivalents 0.0271
_diffrn_reflns_av_unetI/netI 0.0175
_diffrn_reflns_limit_h_max 11
_diffrn_reflns_limit_h_min -11
_diffrn_reflns_limit_k_max 11
_diffrn_reflns_limit_k_min -11
_diffrn_reflns_limit_l_max 10
_diffrn_reflns_limit_l_min -12
_diffrn_reflns_number 26165
_diffrn_reflns_theta_full 70.09
_diffrn_reflns_theta_max 70.09
_diffrn_reflns_theta_min 4.41
_diffrn_source 'fine-focus sealed tube'
_diffrn_standards_number 0
_exptl_absorpt_coefficient_mu 3.671
_exptl_absorpt_correction_T_max 0.6766
_exptl_absorpt_correction_T_min 0.4089
_exptl_absorpt_correction_type numerical
_exptl_absorpt_process_details
;
SADABS-2012/1 (Bruker,2012) was used for absorption correction.
wR2(int) was 0.0604 before and 0.0506 after correction.
The Ratio of minimum to maximum transmission is 0.6043.
The \l/2 correction factor is 0.0015.
;
_exptl_crystal_colour 'clear colourless'
_exptl_crystal_colour_lustre clear
_exptl_crystal_colour_primary colourless
_exptl_crystal_density_diffrn 1.602
_exptl_crystal_density_method 'not measured'
_exptl_crystal_description block
_exptl_crystal_F_000 420
_exptl_crystal_size_max 0.247
_exptl_crystal_size_mid 0.213
_exptl_crystal_size_min 0.091
_refine_diff_density_max 0.267
_refine_diff_density_min -0.260
_refine_diff_density_rms 0.046
_refine_ls_abs_structure_details 'Flack H D (1983), Acta Cryst. A39, 876-881'
_refine_ls_abs_structure_Flack 0.009(10)
_refine_ls_extinction_method none
_refine_ls_goodness_of_fit_ref 1.087
_refine_ls_hydrogen_treatment mixed
_refine_ls_matrix_type full
_refine_ls_number_parameters 230
_refine_ls_number_reflns 3201
_refine_ls_number_restraints 1
_refine_ls_restrained_S_all 1.087
_refine_ls_R_factor_all 0.0178
_refine_ls_R_factor_gt 0.0177
_refine_ls_shift/su_max 0.001
_refine_ls_shift/su_mean 0.000
_refine_ls_structure_factor_coef Fsqd
_refine_ls_weighting_details 'calc w=1/[\s^2^(Fo^2^)+(0.0319P)^2^+0.0645P] where P=(Fo^2^+2Fc^2^)/3'
_refine_ls_weighting_scheme calc
_refine_ls_wR_factor_gt 0.0462
_refine_ls_wR_factor_ref 0.0463
_reflns_number_gt 3183
_reflns_number_total 3201
_reflns_threshold_expression >2sigma(I)
_cod_data_source_file ol500679w_si_001.cif
_cod_data_source_block x1310009
_cod_depositor_comments 'Adding full bibliography for 1515021.cif.'
_cod_database_code 1515021
_olex2_refinement_description
;
1. Fixed Uiso
 At 1.2 times of:
  All C(H) groups, All C(H,H) groups
2.a Ternary CH refined with riding coordinates:
 C7(H7), C9(H9), C16(H16)
2.b Secondary CH2 refined with riding coordinates:
 C8(H8A,H8B)
2.c Aromatic/amide H refined with riding coordinates:
 C2(H2), C3(H3A), C5(H5), C6(H6), C11(H11), C12(H12), C13(H13), C14(H14),
 C15(H15)
;

loop_
_space_group_symop_id
_space_group_symop_operation_xyz
1 'x, y, z'
2 '-x, y+1/2, -z'

loop_
_atom_site_label
_atom_site_type_symbol
_atom_site_fract_x
_atom_site_fract_y
_atom_site_fract_z
_atom_site_U_iso_or_equiv
_atom_site_adp_type
_atom_site_occupancy
_atom_site_symmetry_multiplicity
_atom_site_calc_flag
_atom_site_refinement_flags
Br1 Br -0.465835(16) -0.68733(2) -0.017717(15) 0.02330(6) Uani 1 1 d .
F1 F -0.14976(12) -1.48572(11) 0.41847(10) 0.0242(2) Uani 1 1 d .
F2 F -0.29626(13) -1.44065(11) 0.21961(11) 0.0263(2) Uani 1 1 d .
F3 F -0.35326(13) -1.35898(12) 0.39064(12) 0.0298(3) Uani 1 1 d .
O1 O 0.17862(17) -0.92736(16) 0.05368(15) 0.0322(3) Uani 1 1 d .
O2 O 0.31466(16) -0.94410(15) 0.26063(14) 0.0317(3) Uani 1 1 d .
O3 O -0.07285(14) -1.20563(15) 0.46833(11) 0.0199(3) Uani 1 1 d .
H3 H -0.134(3) -1.169(4) 0.497(3) 0.047(8) Uiso 1 1 d .
N1 N 0.22373(16) -0.99137(16) 0.15865(15) 0.0199(3) Uani 1 1 d .
C1 C -0.30891(18) -0.82001(16) 0.06203(17) 0.0173(3) Uani 1 1 d .
C2 C -0.2132(2) -0.79592(18) 0.19037(18) 0.0209(3) Uani 1 1 d .
H2 H -0.2247 -0.7138 0.2376 0.025 Uiso 1 1 calc R
C3 C -0.0999(2) -0.89423(18) 0.24870(17) 0.0190(3) Uani 1 1 d .
H3A H -0.0325 -0.8783 0.3362 0.023 Uiso 1 1 calc R
C4 C -0.08367(18) -1.01563(16) 0.18086(16) 0.0149(3) Uani 1 1 d .
C5 C -0.18206(18) -1.03680(17) 0.05083(16) 0.0155(3) Uani 1 1 d .
H5 H -0.1716 -1.1190 0.0033 0.019 Uiso 1 1 calc R
C6 C -0.29474(19) -0.93846(17) -0.00899(17) 0.0165(3) Uani 1 1 d .
H6 H -0.3609 -0.9525 -0.0973 0.020 Uiso 1 1 calc R
C7 C 0.0407(2) -1.12093(17) 0.24666(17) 0.0162(3) Uani 1 1 d .
H7 H 0.0972 -1.0855 0.3379 0.019 Uiso 1 1 calc R
C8 C 0.15804(19) -1.13387(18) 0.16720(17) 0.0183(3) Uani 1 1 d .
H8A H 0.2418 -1.1996 0.2127 0.022 Uiso 1 1 calc R
H8B H 0.1061 -1.1703 0.0765 0.022 Uiso 1 1 calc R
C9 C -0.0247(2) -1.26841(17) 0.26192(17) 0.0159(3) Uani 1 1 d .
H9 H -0.0795 -1.3041 0.1704 0.019 Uiso 1 1 calc R
C10 C 0.10452(19) -1.37108(17) 0.32683(17) 0.0165(3) Uani 1 1 d .
C11 C 0.2177(2) -1.3412(2) 0.44779(19) 0.0232(4) Uani 1 1 d .
H11 H 0.2116 -1.2569 0.4940 0.028 Uiso 1 1 calc R
C12 C 0.3382(2) -1.4335(2) 0.5005(2) 0.0309(4) Uani 1 1 d .
H12 H 0.4142 -1.4122 0.5827 0.037 Uiso 1 1 calc R
C13 C 0.3491(2) -1.5573(2) 0.4340(2) 0.0324(5) Uani 1 1 d .
H13 H 0.4331 -1.6196 0.4698 0.039 Uiso 1 1 calc R
C14 C 0.2369(3) -1.5893(2) 0.3155(2) 0.0296(4) Uani 1 1 d .
H14 H 0.2428 -1.6744 0.2705 0.035 Uiso 1 1 calc R
C15 C 0.1151(2) -1.49644(18) 0.26220(18) 0.0220(3) Uani 1 1 d .
H15 H 0.0384 -1.5190 0.1808 0.026 Uiso 1 1 calc R
C16 C -0.14571(18) -1.25112(17) 0.33663(16) 0.0149(3) Uani 1 1 d .
H16 H -0.2212 -1.1775 0.2900 0.018 Uiso 1 1 calc R
C17 C -0.2351(2) -1.38498(18) 0.34172(17) 0.0187(3) Uani 1 1 d .

loop_
_atom_site_aniso_label
_atom_site_aniso_U_11
_atom_site_aniso_U_22
_atom_site_aniso_U_33
_atom_site_aniso_U_23
_atom_site_aniso_U_13
_atom_site_aniso_U_12
Br1 0.01901(9) 0.01798(8) 0.02953(9) 0.00035(8) 0.00223(6) 0.00576(8)
F1 0.0267(5) 0.0181(5) 0.0267(5) 0.0080(4) 0.0063(4) 0.0015(4)
F2 0.0294(6) 0.0215(5) 0.0234(5) -0.0029(4) 0.0009(4) -0.0068(4)
F3 0.0265(6) 0.0240(5) 0.0458(7) 0.0006(5) 0.0211(5) -0.0029(4)
O1 0.0327(8) 0.0318(7) 0.0319(8) 0.0158(6) 0.0095(6) 0.0000(6)
O2 0.0288(8) 0.0280(7) 0.0333(8) -0.0016(6) 0.0018(6) -0.0088(6)
O3 0.0222(5) 0.0231(7) 0.0153(5) -0.0050(5) 0.0070(4) -0.0004(5)
N1 0.0166(7) 0.0207(7) 0.0228(8) 0.0039(6) 0.0065(6) 0.0010(6)
C1 0.0150(8) 0.0124(8) 0.0240(9) 0.0040(6) 0.0053(6) 0.0033(6)
C2 0.0265(9) 0.0151(7) 0.0211(9) -0.0028(6) 0.0073(7) 0.0027(7)
C3 0.0241(9) 0.0173(8) 0.0138(8) -0.0021(6) 0.0030(6) 0.0008(7)
C4 0.0174(8) 0.0129(8) 0.0154(8) 0.0019(6) 0.0063(6) -0.0013(6)
C5 0.0186(8) 0.0122(7) 0.0163(8) -0.0014(6) 0.0061(6) -0.0013(6)
C6 0.0166(8) 0.0164(7) 0.0157(8) 0.0014(6) 0.0037(6) -0.0021(6)
C7 0.0195(9) 0.0146(8) 0.0137(8) 0.0004(6) 0.0036(6) 0.0009(6)
C8 0.0189(8) 0.0156(7) 0.0202(9) 0.0010(6) 0.0056(6) 0.0008(6)
C9 0.0201(9) 0.0145(8) 0.0125(8) 0.0009(5) 0.0038(6) 0.0016(6)
C10 0.0186(8) 0.0152(8) 0.0175(8) 0.0051(6) 0.0081(6) 0.0019(6)
C11 0.0206(8) 0.0233(8) 0.0243(9) 0.0053(7) 0.0049(7) 0.0011(7)
C12 0.0192(9) 0.0356(11) 0.0349(11) 0.0150(8) 0.0034(7) 0.0014(8)
C13 0.0252(10) 0.0294(10) 0.0486(13) 0.0219(9) 0.0204(9) 0.0126(8)
C14 0.0391(11) 0.0188(8) 0.0409(12) 0.0100(8) 0.0273(9) 0.0118(8)
C15 0.0294(9) 0.0172(8) 0.0234(9) 0.0043(6) 0.0139(7) 0.0039(7)
C16 0.0175(8) 0.0127(7) 0.0139(8) -0.0011(6) 0.0037(6) -0.0008(6)
C17 0.0192(8) 0.0160(8) 0.0203(9) 0.0020(6) 0.0051(6) 0.0009(6)

loop_
_atom_type_symbol
_atom_type_description
_atom_type_scat_dispersion_real
_atom_type_scat_dispersion_imag
_atom_type_scat_source
C C 0.0181 0.0091 'International Tables Vol C Tables 4.2.6.8 and 6.1.1.4'
H H 0.0000 0.0000 'International Tables Vol C Tables 4.2.6.8 and 6.1.1.4'
Br Br -0.6763 1.2805 'International Tables Vol C Tables 4.2.6.8 and 6.1.1.4'
F F 0.0727 0.0534 'International Tables Vol C Tables 4.2.6.8 and 6.1.1.4'
N N 0.0311 0.0180 'International Tables Vol C Tables 4.2.6.8 and 6.1.1.4'
O O 0.0492 0.0322 'International Tables Vol C Tables 4.2.6.8 and 6.1.1.4'

loop_
_geom_angle_atom_site_label_1
_geom_angle_atom_site_label_2
_geom_angle_atom_site_label_3
_geom_angle
C16 O3 H3 110(2)
O1 N1 O2 124.12(16)
O1 N1 C8 118.59(15)
O2 N1 C8 117.20(14)
C2 C1 Br1 118.98(12)
C6 C1 Br1 119.12(13)
C6 C1 C2 121.89(15)
C1 C2 H2 120.7
C1 C2 C3 118.69(16)
C3 C2 H2 120.7
C2 C3 H3A 119.5
C2 C3 C4 120.98(16)
C4 C3 H3A 119.5
C3 C4 C5 118.97(15)
C3 C4 C7 119.91(14)
C5 C4 C7 121.10(14)
C4 C5 H5 119.7
C6 C5 C4 120.52(15)
C6 C5 H5 119.7
C1 C6 C5 118.94(15)
C1 C6 H6 120.5
C5 C6 H6 120.5
C4 C7 H7 108.0
C4 C7 C8 110.28(13)
C4 C7 C9 113.18(13)
C8 C7 H7 108.0
C8 C7 C9 109.29(13)
C9 C7 H7 108.0
N1 C8 C7 108.14(14)
N1 C8 H8A 110.1
N1 C8 H8B 110.1
C7 C8 H8A 110.1
C7 C8 H8B 110.1
H8A C8 H8B 108.4
C7 C9 H9 107.7
C10 C9 C7 111.28(13)
C10 C9 H9 107.7
C10 C9 C16 114.32(13)
C16 C9 C7 107.98(13)
C16 C9 H9 107.7
C11 C10 C9 121.98(15)
C15 C10 C9 119.45(15)
C15 C10 C11 118.52(16)
C10 C11 H11 119.7
C12 C11 C10 120.51(18)
C12 C11 H11 119.7
C11 C12 H12 119.8
C11 C12 C13 120.5(2)
C13 C12 H12 119.8
C12 C13 H13 120.2
C14 C13 C12 119.66(18)
C14 C13 H13 120.2
C13 C14 H14 120.0
C13 C14 C15 119.97(19)
C15 C14 H14 120.0
C10 C15 C14 120.84(18)
C10 C15 H15 119.6
C14 C15 H15 119.6
O3 C16 C9 109.79(13)
O3 C16 H16 108.3
O3 C16 C17 108.71(13)
C9 C16 H16 108.3
C17 C16 C9 113.39(13)
C17 C16 H16 108.3
F1 C17 F2 106.71(14)
F1 C17 F3 106.54(14)
F1 C17 C16 113.96(13)
F2 C17 C16 111.65(13)
F3 C17 F2 106.94(13)
F3 C17 C16 110.65(14)

loop_
_geom_bond_atom_site_label_1
_geom_bond_atom_site_label_2
_geom_bond_distance
Br1 C1 1.9005(16)
F1 C17 1.341(2)
F2 C17 1.344(2)
F3 C17 1.344(2)
O1 N1 1.218(2)
O2 N1 1.224(2)
O3 H3 0.79(3)
O3 C16 1.4099(19)
N1 C8 1.499(2)
C1 C2 1.385(2)
C1 C6 1.382(2)
C2 H2 0.9500
C2 C3 1.390(2)
C3 H3A 0.9500
C3 C4 1.391(2)
C4 C5 1.403(2)
C4 C7 1.513(2)
C5 H5 0.9500
C5 C6 1.390(2)
C6 H6 0.9500
C7 H7 1.0000
C7 C8 1.543(2)
C7 C9 1.555(2)
C8 H8A 0.9900
C8 H8B 0.9900
C9 H9 1.0000
C9 C10 1.522(2)
C9 C16 1.538(2)
C10 C11 1.401(2)
C10 C15 1.393(2)
C11 H11 0.9500
C11 C12 1.383(3)
C12 H12 0.9500
C12 C13 1.391(3)
C13 H13 0.9500
C13 C14 1.383(3)
C14 H14 0.9500
C14 C15 1.395(3)
C15 H15 0.9500
C16 H16 1.0000
C16 C17 1.523(2)

loop_
_geom_torsion_atom_site_label_1
_geom_torsion_atom_site_label_2
_geom_torsion_atom_site_label_3
_geom_torsion_atom_site_label_4
_geom_torsion
Br1 C1 C2 C3 179.22(13)
Br1 C1 C6 C5 -178.57(12)
O1 N1 C8 C7 -104.05(17)
O2 N1 C8 C7 72.58(18)
O3 C16 C17 F1 -53.56(18)
O3 C16 C17 F2 -174.54(13)
O3 C16 C17 F3 66.47(17)
C1 C2 C3 C4 -0.9(3)
C2 C1 C6 C5 0.7(2)
C2 C3 C4 C5 1.1(2)
C2 C3 C4 C7 179.97(16)
C3 C4 C5 C6 -0.4(2)
C3 C4 C7 C8 -116.89(16)
C3 C4 C7 C9 120.34(16)
C4 C5 C6 C1 -0.4(2)
C4 C7 C8 N1 57.16(17)
C4 C7 C9 C10 179.26(14)
C4 C7 C9 C16 -54.51(17)
C5 C4 C7 C8 62.0(2)
C5 C4 C7 C9 -60.83(19)
C6 C1 C2 C3 0.0(3)
C7 C4 C5 C6 -179.29(15)
C7 C9 C10 C11 52.5(2)
C7 C9 C10 C15 -124.91(16)
C7 C9 C16 O3 -66.10(17)
C7 C9 C16 C17 172.09(13)
C8 C7 C9 C10 55.93(18)
C8 C7 C9 C16 -177.84(13)
C9 C7 C8 N1 -177.81(13)
C9 C10 C11 C12 -176.53(16)
C9 C10 C15 C14 176.55(16)
C9 C16 C17 F1 68.86(18)
C9 C16 C17 F2 -52.13(18)
C9 C16 C17 F3 -171.11(14)
C10 C9 C16 O3 58.33(18)
C10 C9 C16 C17 -63.49(18)
C10 C11 C12 C13 0.1(3)
C11 C10 C15 C14 -1.0(2)
C11 C12 C13 C14 -1.1(3)
C12 C13 C14 C15 1.1(3)
C13 C14 C15 C10 0.0(3)
C15 C10 C11 C12 0.9(3)
C16 C9 C10 C11 -70.1(2)
C16 C9 C10 C15 112.44(17)
